data_4303508
loop_
_publ_author_name
'Vadapalli Chandrasekhar'
'Ramalingam Thirumoorthi'

_publ_contact_author 'Vadapalli Chandrasekhar'
_publ_contact_author_email vc@iitk.ac.in
_publ_section_title
;
Halide-Capped Tellurium-Containing Macrocycles
;
_journal_name_full 'Inorganic Chemistry'
_journal_page_first 10330
_journal_page_last 10337
_journal_paper_doi 10.1021/ic901479z
_journal_volume 48
_journal_year 2009
_chemical_formula_moiety 'C72 H88 O14 P2 Te4, 2(Cl), C6 H6'
_chemical_formula_sum 'C78 H94 Cl2 O14 P2 Te4'
_chemical_formula_weight 1898.77
_chemical_name_systematic
; 
 ? 
;
_space_group_IT_number 2
_symmetry_cell_setting triclinic
_symmetry_space_group_name_Hall '-P 1'
_symmetry_space_group_name_H-M 'P -1'
_atom_sites_solution_hydrogens geom
_atom_sites_solution_primary direct
_atom_sites_solution_secondary difmap
_audit_creation_method SHELXL-97
_cell_angle_alpha 67.3540(10)
_cell_angle_beta 66.7430(10)
_cell_angle_gamma 84.0640(10)
_cell_formula_units_Z 1
_cell_length_a 11.7246(9)
_cell_length_b 13.5217(10)
_cell_length_c 14.5973(11)
_cell_measurement_reflns_used 5057
_cell_measurement_temperature 153(2)
_cell_measurement_theta_max 28.29
_cell_measurement_theta_min 2.21
_cell_volume 1959.0(3)
_computing_cell_refinement 'Bruker SMART'
_computing_data_collection 'Bruker SMART'
_computing_data_reduction 'Bruker SAINT'
_computing_structure_refinement 'SHELXL-97 (Sheldrick, 1997)'
_computing_structure_solution 'SHELXS-97 (Sheldrick, 1990)'
_diffrn_ambient_temperature 153(2)
_diffrn_measured_fraction_theta_full 0.977
_diffrn_measured_fraction_theta_max 0.977
_diffrn_measurement_device_type 'CCD area detector'
_diffrn_measurement_method 'phi and omega scans'
_diffrn_radiation_monochromator graphite
_diffrn_radiation_source 'fine-focus sealed tube'
_diffrn_radiation_type MoK\a
_diffrn_radiation_wavelength 0.71073
_diffrn_reflns_av_R_equivalents 0.0223
_diffrn_reflns_av_sigmaI/netI 0.0468
_diffrn_reflns_limit_h_max 14
_diffrn_reflns_limit_h_min -12
_diffrn_reflns_limit_k_max 16
_diffrn_reflns_limit_k_min -16
_diffrn_reflns_limit_l_max 17
_diffrn_reflns_limit_l_min -17
_diffrn_reflns_number 11057
_diffrn_reflns_theta_full 26.00
_diffrn_reflns_theta_max 26.00
_diffrn_reflns_theta_min 1.97
_exptl_absorpt_coefficient_mu 1.645
_exptl_absorpt_correction_T_max 0.7344
_exptl_absorpt_correction_T_min 0.6382
_exptl_absorpt_correction_type empirical
_exptl_absorpt_process_details SADABS
_exptl_crystal_colour colorless
_exptl_crystal_density_diffrn 1.609
_exptl_crystal_density_method 'not measured'
_exptl_crystal_description block
_exptl_crystal_F_000 946
_exptl_crystal_size_max 0.30
_exptl_crystal_size_mid 0.20
_exptl_crystal_size_min 0.20
_refine_diff_density_max 0.958
_refine_diff_density_min -0.670
_refine_diff_density_rms 0.125
_refine_ls_extinction_method none
_refine_ls_goodness_of_fit_ref 1.037
_refine_ls_hydrogen_treatment riding
_refine_ls_matrix_type full
_refine_ls_number_parameters 456
_refine_ls_number_reflns 7507
_refine_ls_number_restraints 0
_refine_ls_restrained_S_all 1.037
_refine_ls_R_factor_all 0.0434
_refine_ls_R_factor_gt 0.0370
_refine_ls_shift/su_max 0.003
_refine_ls_shift/su_mean 0.000
_refine_ls_structure_factor_coef Fsqd
_refine_ls_weighting_details 'calc w=1/[\s^2^(Fo^2^)+(0.0524P)^2^+2.4099P] where P=(Fo^2^+2Fc^2^)/3'
_refine_ls_weighting_scheme calc
_refine_ls_wR_factor_gt 0.0943
_refine_ls_wR_factor_ref 0.1002
_reflns_number_gt 6564
_reflns_number_total 7507
_reflns_threshold_expression >2sigma(I)
_cod_data_source_file ic901479z_si_001_2.cif
_cod_data_source_block compound2
_cod_depositor_comments
;
The following automatic conversions were performed:
'_symmetry_cell_setting' value 'Triclinic' changed to 'triclinic'
according to '/home/saulius/struct/CIF-dictionaries/cif_core.dic'
dictionary named 'cif_core.dic' version 2.4.1 from 2010-06-29.

Automatic conversion script
Id: cif_fix_enum 1527 2010-12-29 10:47:43Z saulius 
;
_cod_original_sg_symbol_H-M 'P -1 '
_cod_database_code 4303508

loop_
_symmetry_equiv_pos_as_xyz
'x, y, z'
'-x, -y, -z'

loop_
_atom_site_label
_atom_site_type_symbol
_atom_site_fract_x
_atom_site_fract_y
_atom_site_fract_z
_atom_site_U_iso_or_equiv
_atom_site_adp_type
_atom_site_occupancy
_atom_site_symmetry_multiplicity
_atom_site_calc_flag
_atom_site_refinement_flags
_atom_site_disorder_assembly
_atom_site_disorder_group
Te1 Te 0.49359(2) 0.54212(2) 1.16799(2) 0.01483(9) Uani 1 1 d . . .
Te2 Te 0.60496(2) 0.67899(2) 0.88961(2) 0.01398(9) Uani 1 1 d . . .
Cl1 Cl 0.67256(10) 0.42506(8) 0.00110(9) 0.0247(2) Uani 1 1 d . . .
P1 P 0.67115(10) 0.68701(8) 0.61899(8) 0.0149(2) Uani 1 1 d . A .
O1 O 0.9444(3) 0.5467(3) 1.2952(3) 0.0350(9) Uani 1 1 d . . .
O2 O 1.1601(3) 0.8438(3) 0.6990(3) 0.0283(7) Uani 1 1 d . . .
O3 O 0.6459(3) 0.7329(2) 0.7041(2) 0.0241(7) Uani 1 1 d . . .
O4 O 0.6041(3) 0.5790(2) 0.6576(2) 0.0225(7) Uani 1 1 d . . .
O5 O 0.3130(3) 1.0947(2) 0.8204(3) 0.0261(7) Uani 1 1 d . . .
O6 O 0.5806(3) 0.6681(2) 1.0354(2) 0.0154(6) Uani 1 1 d . . .
O7 O 0.2120(3) 0.8951(2) 1.3377(3) 0.0263(7) Uani 1 1 d . . .
C1 C 0.6464(4) 0.5369(3) 1.2137(3) 0.0176(9) Uani 1 1 d . . .
C2 C 0.6347(4) 0.4953(3) 1.3202(4) 0.0232(10) Uani 1 1 d . . .
H2 H 0.5571 0.4643 1.3765 0.028 Uiso 1 1 calc R . .
C3 C 0.7370(5) 0.4993(4) 1.3436(4) 0.0279(11) Uani 1 1 d . . .
H3 H 0.7290 0.4710 1.4164 0.033 Uiso 1 1 calc R . .
C4 C 0.8513(4) 0.5442(4) 1.2622(4) 0.0246(10) Uani 1 1 d . . .
C5 C 0.8640(4) 0.5831(4) 1.1553(4) 0.0244(10) Uani 1 1 d . . .
H5 H 0.9424 0.6117 1.0989 0.029 Uiso 1 1 calc R . .
C6 C 0.7604(4) 0.5797(3) 1.1318(4) 0.0204(9) Uani 1 1 d . . .
H6 H 0.7681 0.6071 1.0590 0.024 Uiso 1 1 calc R . .
C7 C 1.0582(5) 0.6076(4) 1.2156(4) 0.0356(12) Uani 1 1 d . . .
H7A H 1.1009 0.5722 1.1648 0.053 Uiso 1 1 calc R . .
H7B H 1.1120 0.6118 1.2513 0.053 Uiso 1 1 calc R . .
H7C H 1.0392 0.6801 1.1767 0.053 Uiso 1 1 calc R . .
C8 C 0.7896(4) 0.7396(3) 0.8304(3) 0.0178(9) Uani 1 1 d . . .
C9 C 0.8781(4) 0.6639(4) 0.8435(4) 0.0213(9) Uani 1 1 d . . .
H9 H 0.8528 0.5898 0.8810 0.026 Uiso 1 1 calc R . .
C10 C 1.0031(4) 0.6964(4) 0.8018(4) 0.0249(10) Uani 1 1 d . . .
H10 H 1.0630 0.6448 0.8120 0.030 Uiso 1 1 calc R . .
C11 C 1.0398(4) 0.8048(4) 0.7453(4) 0.0225(10) Uani 1 1 d . . .
C12 C 0.9523(4) 0.8800(3) 0.7323(4) 0.0242(10) Uani 1 1 d . . .
H12 H 0.9777 0.9541 0.6943 0.029 Uiso 1 1 calc R . .
C13 C 0.8274(4) 0.8476(3) 0.7748(4) 0.0208(9) Uani 1 1 d . . .
H13 H 0.7676 0.8995 0.7658 0.025 Uiso 1 1 calc R . .
C14 C 1.2533(4) 0.7679(5) 0.7028(4) 0.0358(12) Uani 1 1 d . . .
H14A H 1.2421 0.7267 0.7779 0.054 Uiso 1 1 calc R . .
H14B H 1.3356 0.8057 0.6632 0.054 Uiso 1 1 calc R . .
H14C H 1.2465 0.7190 0.6698 0.054 Uiso 1 1 calc R . .
C15 C 0.8869(7) 0.5923(5) 0.5204(6) 0.077(3) Uani 1 1 d . A .
H15A H 0.8329 0.5578 0.5031 0.116 Uiso 1 1 calc R . .
H15B H 0.8921 0.5443 0.5887 0.116 Uiso 1 1 calc R . .
H15C H 0.9702 0.6074 0.4631 0.116 Uiso 1 1 calc R . .
C16 C 0.8349(4) 0.6937(4) 0.5301(3) 0.0202(9) Uani 1 1 d . . .
C17 C 0.9143(8) 0.7732(7) 0.5363(7) 0.0280(18) Uiso 0.60 1 d P A 1
C17A C 0.9368(12) 0.7120(10) 0.5722(10) 0.031(3) Uiso 0.40 1 d P A 2
C18 C 0.7894(6) 0.7478(5) 0.4310(5) 0.0131(13) Uiso 0.60 1 d P A 1
C18A C 0.8154(11) 0.7970(9) 0.4472(9) 0.024(2) Uiso 0.40 1 d P A 2
C19 C 0.8767(5) 0.8301(5) 0.3304(4) 0.0383(13) Uani 1 1 d . . .
C20 C 0.5740(7) 0.7492(4) 0.4539(4) 0.0514(18) Uani 1 1 d . A .
H20A H 0.4873 0.7502 0.5013 0.077 Uiso 1 1 calc R . .
H20B H 0.5914 0.6765 0.4546 0.077 Uiso 1 1 calc R . .
H20C H 0.5879 0.7992 0.3805 0.077 Uiso 1 1 calc R . .
C21 C 0.6596(4) 0.7829(3) 0.4934(4) 0.0233(10) Uani 1 1 d . . .
C22 C 0.6321(6) 0.8950(4) 0.4929(5) 0.0427(15) Uani 1 1 d . A .
H22A H 0.6497 0.9457 0.4190 0.064 Uiso 1 1 calc R . .
H22B H 0.6845 0.9154 0.5218 0.064 Uiso 1 1 calc R . .
H22C H 0.5443 0.8964 0.5376 0.064 Uiso 1 1 calc R . .
C23 C 0.5174(4) 0.8254(3) 0.8638(3) 0.0151(8) Uani 1 1 d . . .
C24 C 0.4327(4) 0.8403(4) 0.8159(4) 0.0227(10) Uani 1 1 d . . .
H24 H 0.4210 0.7876 0.7918 0.027 Uiso 1 1 calc R . .
C25 C 0.3652(4) 0.9309(3) 0.8027(4) 0.0227(10) Uani 1 1 d . . .
H25 H 0.3071 0.9408 0.7698 0.027 Uiso 1 1 calc R . .
C26 C 0.3832(4) 1.0080(3) 0.8383(3) 0.0196(9) Uani 1 1 d . . .
C27 C 0.3243(5) 1.1753(4) 0.8564(4) 0.0291(11) Uani 1 1 d . . .
H27A H 0.2993 1.1445 0.9347 0.044 Uiso 1 1 calc R . .
H27B H 0.2704 1.2334 0.8373 0.044 Uiso 1 1 calc R . .
H27C H 0.4108 1.2039 0.8220 0.044 Uiso 1 1 calc R . .
C28 C 0.4664(4) 0.9929(3) 0.8879(3) 0.0185(9) Uani 1 1 d . . .
H28 H 0.4785 1.0456 0.9120 0.022 Uiso 1 1 calc R . .
C29 C 0.5321(4) 0.9000(3) 0.9023(3) 0.0189(9) Uani 1 1 d . . .
H29 H 0.5870 0.8879 0.9385 0.023 Uiso 1 1 calc R . .
C30 C 0.3905(4) 0.6530(3) 1.2360(3) 0.0160(8) Uani 1 1 d . . .
C31 C 0.3410(4) 0.7367(3) 1.1730(3) 0.0195(9) Uani 1 1 d . . .
H31 H 0.3492 0.7396 1.1046 0.023 Uiso 1 1 calc R . .
C32 C 0.2803(4) 0.8150(4) 1.2096(4) 0.0211(9) Uani 1 1 d . . .
H32 H 0.2454 0.8711 1.1671 0.025 Uiso 1 1 calc R . .
C33 C 0.2701(4) 0.8121(3) 1.3090(4) 0.0215(9) Uani 1 1 d . . .
C34 C 0.2192(5) 0.9045(4) 1.4291(4) 0.0355(12) Uani 1 1 d . . .
H34A H 0.1766 0.8414 1.4935 0.053 Uiso 1 1 calc R . .
H34B H 0.1794 0.9693 1.4382 0.053 Uiso 1 1 calc R . .
H34C H 0.3066 0.9092 1.4186 0.053 Uiso 1 1 calc R . .
C35 C 0.3168(4) 0.7279(4) 1.3727(4) 0.0241(10) Uani 1 1 d . . .
H35 H 0.3087 0.7249 1.4411 0.029 Uiso 1 1 calc R . .
C36 C 0.3752(4) 0.6486(4) 1.3365(4) 0.0241(10) Uani 1 1 d . . .
H36 H 0.4053 0.5901 1.3811 0.029 Uiso 1 1 calc R . .
C37 C 0.0575(5) 1.0044(5) 0.0647(4) 0.0402(13) Uani 1 1 d . . .
H37 H 0.0957 1.0067 0.1104 0.048 Uiso 1 1 calc R . .
C38 C 0.0820(5) 0.9241(5) 0.0251(4) 0.0426(14) Uani 1 1 d . . .
H38 H 0.1400 0.8728 0.0413 0.051 Uiso 1 1 calc R . .
C39 C 0.0239(5) 0.9169(5) -0.0376(4) 0.0415(13) Uani 1 1 d . . .
H39 H 0.0387 0.8594 -0.0622 0.050 Uiso 1 1 calc R . .

loop_
_atom_site_aniso_label
_atom_site_aniso_U_11
_atom_site_aniso_U_22
_atom_site_aniso_U_33
_atom_site_aniso_U_23
_atom_site_aniso_U_13
_atom_site_aniso_U_12
Te1 0.01784(16) 0.01196(14) 0.01368(15) -0.00369(11) -0.00567(11) -0.00133(10)
Te2 0.01570(15) 0.01143(14) 0.01305(15) -0.00426(11) -0.00384(11) -0.00053(10)
Cl1 0.0213(6) 0.0176(5) 0.0278(6) -0.0059(4) -0.0043(5) -0.0007(4)
P1 0.0172(5) 0.0124(5) 0.0106(5) -0.0019(4) -0.0030(4) -0.0005(4)
O1 0.0241(18) 0.046(2) 0.0297(19) 0.0001(16) -0.0165(16) -0.0110(16)
O2 0.0165(17) 0.0355(19) 0.0297(18) -0.0151(15) -0.0007(14) -0.0084(14)
O3 0.0295(18) 0.0201(16) 0.0161(16) -0.0069(13) -0.0017(14) -0.0011(13)
O4 0.0266(17) 0.0212(16) 0.0153(15) -0.0007(13) -0.0076(13) -0.0080(13)
O5 0.0312(19) 0.0182(16) 0.0333(19) -0.0107(14) -0.0180(16) 0.0100(14)
O6 0.0199(15) 0.0140(14) 0.0079(14) -0.0006(11) -0.0034(12) -0.0039(11)
O7 0.0348(19) 0.0215(16) 0.0278(18) -0.0148(14) -0.0140(15) 0.0099(14)
C1 0.022(2) 0.013(2) 0.020(2) -0.0060(17) -0.0110(18) 0.0032(17)
C2 0.024(2) 0.021(2) 0.020(2) -0.0016(19) -0.010(2) -0.0032(18)
C3 0.031(3) 0.031(3) 0.017(2) 0.002(2) -0.014(2) -0.006(2)
C4 0.026(3) 0.020(2) 0.032(3) -0.006(2) -0.019(2) 0.0017(19)
C5 0.020(2) 0.020(2) 0.031(3) -0.010(2) -0.009(2) 0.0027(18)
C6 0.020(2) 0.022(2) 0.020(2) -0.0091(18) -0.0070(19) 0.0029(18)
C7 0.027(3) 0.045(3) 0.034(3) -0.009(2) -0.013(2) -0.005(2)
C8 0.018(2) 0.018(2) 0.013(2) -0.0044(17) -0.0028(17) -0.0026(17)
C9 0.018(2) 0.019(2) 0.023(2) -0.0072(18) -0.0045(19) -0.0004(18)
C10 0.020(2) 0.027(2) 0.023(2) -0.009(2) -0.0047(19) 0.0028(19)
C11 0.016(2) 0.026(2) 0.026(2) -0.015(2) -0.0040(19) -0.0029(18)
C12 0.028(3) 0.016(2) 0.025(2) -0.0061(19) -0.006(2) -0.0061(19)
C13 0.023(2) 0.014(2) 0.023(2) -0.0060(18) -0.0069(19) 0.0021(17)
C14 0.016(2) 0.056(3) 0.041(3) -0.026(3) -0.008(2) -0.002(2)
C15 0.062(5) 0.045(4) 0.072(5) -0.023(4) 0.024(4) 0.016(3)
C16 0.022(2) 0.026(2) 0.009(2) -0.0062(18) -0.0033(18) 0.0018(18)
C19 0.029(3) 0.058(4) 0.014(2) -0.003(2) -0.001(2) -0.011(3)
C20 0.108(6) 0.029(3) 0.025(3) -0.001(2) -0.039(3) -0.003(3)
C21 0.019(2) 0.018(2) 0.016(2) 0.0023(18) 0.0001(18) 0.0048(18)
C22 0.067(4) 0.016(2) 0.048(3) 0.001(2) -0.036(3) 0.001(2)
C23 0.019(2) 0.0104(19) 0.0090(19) -0.0003(15) -0.0018(16) -0.0015(16)
C24 0.029(3) 0.022(2) 0.024(2) -0.0124(19) -0.013(2) 0.0011(19)
C25 0.027(2) 0.022(2) 0.021(2) -0.0063(19) -0.013(2) 0.0022(19)
C26 0.021(2) 0.015(2) 0.016(2) -0.0010(17) -0.0061(18) 0.0042(17)
C27 0.033(3) 0.023(2) 0.043(3) -0.020(2) -0.022(2) 0.012(2)
C28 0.021(2) 0.016(2) 0.021(2) -0.0113(18) -0.0059(18) 0.0007(17)
C29 0.017(2) 0.021(2) 0.019(2) -0.0062(18) -0.0086(18) 0.0013(17)
C30 0.018(2) 0.0110(19) 0.019(2) -0.0075(17) -0.0052(17) -0.0001(16)
C31 0.022(2) 0.020(2) 0.016(2) -0.0058(18) -0.0080(18) 0.0012(18)
C32 0.017(2) 0.021(2) 0.023(2) -0.0084(19) -0.0066(19) 0.0031(18)
C33 0.017(2) 0.019(2) 0.024(2) -0.0081(19) -0.0026(19) -0.0019(17)
C34 0.043(3) 0.029(3) 0.045(3) -0.025(2) -0.019(3) 0.010(2)
C35 0.033(3) 0.025(2) 0.017(2) -0.0105(19) -0.010(2) 0.003(2)
C36 0.035(3) 0.019(2) 0.020(2) -0.0064(19) -0.013(2) 0.0035(19)
C37 0.033(3) 0.051(3) 0.032(3) -0.013(3) -0.009(2) -0.008(3)
C38 0.039(3) 0.045(3) 0.034(3) -0.006(3) -0.011(3) -0.003(3)
C39 0.042(3) 0.044(3) 0.034(3) -0.013(3) -0.009(3) -0.004(3)

loop_
_atom_type_symbol
_atom_type_description
_atom_type_scat_dispersion_real
_atom_type_scat_dispersion_imag
_atom_type_scat_source
C C 0.0033 0.0016 'International Tables Vol C Tables 4.2.6.8 and 6.1.1.4'
H H 0.0000 0.0000 'International Tables Vol C Tables 4.2.6.8 and 6.1.1.4'
O O 0.0106 0.0060 'International Tables Vol C Tables 4.2.6.8 and 6.1.1.4'
P P 0.1023 0.0942 'International Tables Vol C Tables 4.2.6.8 and 6.1.1.4'
Cl Cl 0.1484 0.1585 'International Tables Vol C Tables 4.2.6.8 and 6.1.1.4'
Te Te -0.5308 1.6751 'International Tables Vol C Tables 4.2.6.8 and 6.1.1.4'

loop_
_geom_angle_atom_site_label_1
_geom_angle_atom_site_label_2
_geom_angle_atom_site_label_3
_geom_angle
_geom_angle_site_symmetry_1
_geom_angle_site_symmetry_3
_geom_angle_publ_flag
O6 Te1 C30 87.25(14) . . ?
O6 Te1 C1 88.47(14) . . ?
C30 Te1 C1 97.38(16) . . ?
O6 Te1 O4 166.45(11) . 2_667 ?
C30 Te1 O4 82.24(14) . 2_667 ?
C1 Te1 O4 84.44(14) . 2_667 ?
O6 Te2 C23 90.24(14) . . ?
O6 Te2 C8 89.98(14) . . ?
C23 Te2 C8 98.64(16) . . ?
O6 Te2 O3 167.17(11) . . ?
C23 Te2 O3 80.22(13) . . ?
C8 Te2 O3 83.06(14) . . ?
O3 P1 O4 115.60(17) . . ?
O3 P1 C16 115.21(19) . . ?
O4 P1 C16 113.0(2) . . ?
O3 P1 C21 114.5(2) . . ?
O4 P1 C21 112.0(2) . . ?
C16 P1 C21 82.15(19) . . ?
C4 O1 C7 117.7(4) . . ?
C11 O2 C14 117.4(4) . . ?
P1 O3 Te2 141.24(18) . . ?
P1 O4 Te1 128.62(17) . 2_667 ?
C26 O5 C27 117.7(3) . . ?
Te2 O6 Te1 123.03(14) . . ?
C33 O7 C34 117.4(4) . . ?
C6 C1 C2 120.1(4) . . ?
C6 C1 Te1 117.1(3) . . ?
C2 C1 Te1 122.8(3) . . ?
C3 C2 C1 119.4(4) . . ?
C3 C2 H2 120.3 . . ?
C1 C2 H2 120.3 . . ?
C2 C3 C4 121.1(4) . . ?
C2 C3 H3 119.5 . . ?
C4 C3 H3 119.5 . . ?
O1 C4 C3 115.8(4) . . ?
O1 C4 C5 124.6(4) . . ?
C3 C4 C5 119.6(4) . . ?
C4 C5 C6 119.3(4) . . ?
C4 C5 H5 120.4 . . ?
C6 C5 H5 120.4 . . ?
C1 C6 C5 120.6(4) . . ?
C1 C6 H6 119.7 . . ?
C5 C6 H6 119.7 . . ?
O1 C7 H7A 109.5 . . ?
O1 C7 H7B 109.5 . . ?
H7A C7 H7B 109.5 . . ?
O1 C7 H7C 109.5 . . ?
H7A C7 H7C 109.5 . . ?
H7B C7 H7C 109.5 . . ?
C13 C8 C9 119.5(4) . . ?
C13 C8 Te2 124.0(3) . . ?
C9 C8 Te2 116.4(3) . . ?
C10 C9 C8 120.3(4) . . ?
C10 C9 H9 119.8 . . ?
C8 C9 H9 119.8 . . ?
C9 C10 C11 119.6(4) . . ?
C9 C10 H10 120.2 . . ?
C11 C10 H10 120.2 . . ?
O2 C11 C12 116.0(4) . . ?
O2 C11 C10 123.7(4) . . ?
C12 C11 C10 120.2(4) . . ?
C11 C12 C13 120.1(4) . . ?
C11 C12 H12 119.9 . . ?
C13 C12 H12 119.9 . . ?
C8 C13 C12 120.3(4) . . ?
C8 C13 H13 119.9 . . ?
C12 C13 H13 119.9 . . ?
O2 C14 H14A 109.5 . . ?
O2 C14 H14B 109.5 . . ?
H14A C14 H14B 109.5 . . ?
O2 C14 H14C 109.5 . . ?
H14A C14 H14C 109.5 . . ?
H14B C14 H14C 109.5 . . ?
C16 C15 H15A 109.5 . . ?
C16 C15 H15B 109.5 . . ?
H15A C15 H15B 109.5 . . ?
C16 C15 H15C 109.5 . . ?
H15A C15 H15C 109.5 . . ?
H15B C15 H15C 109.5 . . ?
C15 C16 C18A 131.2(6) . . ?
C15 C16 C17 119.4(6) . . ?
C18A C16 C17 80.6(6) . . ?
C15 C16 C18 104.5(5) . . ?
C18A C16 C18 33.1(5) . . ?
C17 C16 C18 112.4(5) . . ?
C15 C16 C17A 92.6(6) . . ?
C18A C16 C17A 111.8(7) . . ?
C17 C16 C17A 31.8(5) . . ?
C18 C16 C17A 141.2(6) . . ?
C15 C16 P1 116.9(4) . . ?
C18A C16 P1 89.8(5) . . ?
C17 C16 P1 111.7(4) . . ?
C18 C16 P1 86.5(3) . . ?
C17A C16 P1 116.6(5) . . ?
C19 C18 C21 118.6(5) . . ?
C19 C18 C16 117.0(5) . . ?
C21 C18 C16 98.4(4) . . ?
C19 C18A C16 125.8(9) . . ?
C19 C18A C21 113.6(7) . . ?
C16 C18A C21 97.6(7) . . ?
C18A C19 C18 35.5(5) . . ?
C21 C20 H20A 109.5 . . ?
C21 C20 H20B 109.5 . . ?
H20A C20 H20B 109.5 . . ?
C21 C20 H20C 109.5 . . ?
H20A C20 H20C 109.5 . . ?
H20B C20 H20C 109.5 . . ?
C22 C21 C20 109.4(4) . . ?
C22 C21 C18 125.1(5) . . ?
C20 C21 C18 102.9(5) . . ?
C22 C21 C18A 97.4(5) . . ?
C20 C21 C18A 132.1(6) . . ?
C18 C21 C18A 31.9(4) . . ?
C22 C21 P1 113.6(3) . . ?
C20 C21 P1 116.9(3) . . ?
C18 C21 P1 87.7(3) . . ?
C18A C21 P1 84.8(4) . . ?
C21 C22 H22A 109.5 . . ?
C21 C22 H22B 109.5 . . ?
H22A C22 H22B 109.5 . . ?
C21 C22 H22C 109.5 . . ?
H22A C22 H22C 109.5 . . ?
H22B C22 H22C 109.5 . . ?
C29 C23 C24 120.0(4) . . ?
C29 C23 Te2 122.6(3) . . ?
C24 C23 Te2 117.1(3) . . ?
C25 C24 C23 120.7(4) . . ?
C25 C24 H24 119.7 . . ?
C23 C24 H24 119.7 . . ?
C24 C25 C26 119.3(4) . . ?
C24 C25 H25 120.4 . . ?
C26 C25 H25 120.4 . . ?
O5 C26 C28 125.1(4) . . ?
O5 C26 C25 114.5(4) . . ?
C28 C26 C25 120.4(4) . . ?
O5 C27 H27A 109.5 . . ?
O5 C27 H27B 109.5 . . ?
H27A C27 H27B 109.5 . . ?
O5 C27 H27C 109.5 . . ?
H27A C27 H27C 109.5 . . ?
H27B C27 H27C 109.5 . . ?
C26 C28 C29 119.5(4) . . ?
C26 C28 H28 120.3 . . ?
C29 C28 H28 120.3 . . ?
C23 C29 C28 120.1(4) . . ?
C23 C29 H29 119.9 . . ?
C28 C29 H29 119.9 . . ?
C36 C30 C31 119.2(4) . . ?
C36 C30 Te1 123.4(3) . . ?
C31 C30 Te1 117.4(3) . . ?
C32 C31 C30 120.2(4) . . ?
C32 C31 H31 119.9 . . ?
C30 C31 H31 119.9 . . ?
C31 C32 C33 120.0(4) . . ?
C31 C32 H32 120.0 . . ?
C33 C32 H32 120.0 . . ?
O7 C33 C35 123.9(4) . . ?
O7 C33 C32 116.2(4) . . ?
C35 C33 C32 119.8(4) . . ?
O7 C34 H34A 109.5 . . ?
O7 C34 H34B 109.5 . . ?
H34A C34 H34B 109.5 . . ?
O7 C34 H34C 109.5 . . ?
H34A C34 H34C 109.5 . . ?
H34B C34 H34C 109.5 . . ?
C36 C35 C33 119.8(4) . . ?
C36 C35 H35 120.1 . . ?
C33 C35 H35 120.1 . . ?
C35 C36 C30 120.9(4) . . ?
C35 C36 H36 119.6 . . ?
C30 C36 H36 119.6 . . ?
C38 C37 C39 120.0(5) . 2_575 ?
C38 C37 H37 120.0 . . ?
C39 C37 H37 120.0 2_575 . ?
C37 C38 C39 120.9(6) . . ?
C37 C38 H38 119.5 . . ?
C39 C38 H38 119.5 . . ?
C38 C39 C37 119.1(6) . 2_575 ?
C38 C39 H39 120.5 . . ?
C37 C39 H39 120.5 2_575 . ?

loop_
_geom_bond_atom_site_label_1
_geom_bond_atom_site_label_2
_geom_bond_distance
_geom_bond_site_symmetry_2
_geom_bond_publ_flag
Te1 O6 1.988(3) . ?
Te1 C30 2.126(4) . ?
Te1 C1 2.131(4) . ?
Te1 O4 2.313(3) 2_667 ?
Te2 O6 1.980(3) . ?
Te2 C23 2.103(4) . ?
Te2 C8 2.109(4) . ?
Te2 O3 2.371(3) . ?
P1 O3 1.510(3) . ?
P1 O4 1.524(3) . ?
P1 C16 1.832(4) . ?
P1 C21 1.841(4) . ?
O1 C4 1.364(5) . ?
O1 C7 1.440(6) . ?
O2 C11 1.360(5) . ?
O2 C14 1.423(6) . ?
O4 Te1 2.313(3) 2_667 ?
O5 C26 1.362(5) . ?
O5 C27 1.417(5) . ?
O7 C33 1.370(5) . ?
O7 C34 1.423(6) . ?
C1 C6 1.383(6) . ?
C1 C2 1.388(6) . ?
C2 C3 1.381(6) . ?
C2 H2 0.9500 . ?
C3 C4 1.390(7) . ?
C3 H3 0.9500 . ?
C4 C5 1.390(7) . ?
C5 C6 1.396(6) . ?
C5 H5 0.9500 . ?
C6 H6 0.9500 . ?
C7 H7A 0.9800 . ?
C7 H7B 0.9800 . ?
C7 H7C 0.9800 . ?
C8 C13 1.387(6) . ?
C8 C9 1.396(6) . ?
C9 C10 1.391(6) . ?
C9 H9 0.9500 . ?
C10 C11 1.392(6) . ?
C10 H10 0.9500 . ?
C11 C12 1.382(6) . ?
C12 C13 1.389(6) . ?
C12 H12 0.9500 . ?
C13 H13 0.9500 . ?
C14 H14A 0.9800 . ?
C14 H14B 0.9800 . ?
C14 H14C 0.9800 . ?
C15 C16 1.476(7) . ?
C15 H15A 0.9800 . ?
C15 H15B 0.9800 . ?
C15 H15C 0.9800 . ?
C16 C18A 1.522(12) . ?
C16 C17 1.544(9) . ?
C16 C18 1.620(7) . ?
C16 C17A 1.620(13) . ?
C18 C19 1.494(8) . ?
C18 C21 1.568(8) . ?
C18A C19 1.461(12) . ?
C18A C21 1.682(12) . ?
C20 C21 1.516(7) . ?
C20 H20A 0.9800 . ?
C20 H20B 0.9800 . ?
C20 H20C 0.9800 . ?
C21 C22 1.515(7) . ?
C22 H22A 0.9800 . ?
C22 H22B 0.9800 . ?
C22 H22C 0.9800 . ?
C23 C29 1.382(6) . ?
C23 C24 1.384(6) . ?
C24 C25 1.380(6) . ?
C24 H24 0.9500 . ?
C25 C26 1.396(6) . ?
C25 H25 0.9500 . ?
C26 C28 1.386(6) . ?
C27 H27A 0.9800 . ?
C27 H27B 0.9800 . ?
C27 H27C 0.9800 . ?
C28 C29 1.394(6) . ?
C28 H28 0.9500 . ?
C29 H29 0.9500 . ?
C30 C36 1.384(6) . ?
C30 C31 1.396(6) . ?
C31 C32 1.376(6) . ?
C31 H31 0.9500 . ?
C32 C33 1.393(6) . ?
C32 H32 0.9500 . ?
C33 C35 1.385(6) . ?
C34 H34A 0.9800 . ?
C34 H34B 0.9800 . ?
C34 H34C 0.9800 . ?
C35 C36 1.377(6) . ?
C35 H35 0.9500 . ?
C36 H36 0.9500 . ?
C37 C38 1.372(8) . ?
C37 C39 1.402(8) 2_575 ?
C37 H37 0.9500 . ?
C38 C39 1.373(8) . ?
C38 H38 0.9500 . ?
C39 C37 1.402(8) 2_575 ?
C39 H39 0.9500 . ?

loop_
_geom_torsion_atom_site_label_1
_geom_torsion_atom_site_label_2
_geom_torsion_atom_site_label_3
_geom_torsion_atom_site_label_4
_geom_torsion
_geom_torsion_site_symmetry_1
_geom_torsion_site_symmetry_2
_geom_torsion_site_symmetry_3
_geom_torsion_site_symmetry_4
_geom_torsion_publ_flag
O4 P1 O3 Te2 34.2(4) . . . . ?
C16 P1 O3 Te2 -100.6(3) . . . . ?
C21 P1 O3 Te2 166.7(3) . . . . ?
O6 Te2 O3 P1 163.9(4) . . . . ?
C23 Te2 O3 P1 -153.6(3) . . . . ?
C8 Te2 O3 P1 106.3(3) . . . . ?
O3 P1 O4 Te1 -15.6(3) . . . 2_667 ?
C16 P1 O4 Te1 120.1(2) . . . 2_667 ?
C21 P1 O4 Te1 -149.2(2) . . . 2_667 ?
C23 Te2 O6 Te1 124.47(19) . . . . ?
C8 Te2 O6 Te1 -136.89(19) . . . . ?
O3 Te2 O6 Te1 166.2(4) . . . . ?
C30 Te1 O6 Te2 -132.21(19) . . . . ?
C1 Te1 O6 Te2 130.33(19) . . . . ?
O4 Te1 O6 Te2 -171.3(4) 2_667 . . . ?
O6 Te1 C1 C6 -25.6(3) . . . . ?
C30 Te1 C1 C6 -112.6(3) . . . . ?
O4 Te1 C1 C6 165.9(3) 2_667 . . . ?
O6 Te1 C1 C2 152.8(4) . . . . ?
C30 Te1 C1 C2 65.8(4) . . . . ?
O4 Te1 C1 C2 -15.6(4) 2_667 . . . ?
C6 C1 C2 C3 1.4(7) . . . . ?
Te1 C1 C2 C3 -176.9(3) . . . . ?
C1 C2 C3 C4 -0.1(7) . . . . ?
C7 O1 C4 C3 -170.1(4) . . . . ?
C7 O1 C4 C5 9.6(7) . . . . ?
C2 C3 C4 O1 178.1(4) . . . . ?
C2 C3 C4 C5 -1.7(7) . . . . ?
O1 C4 C5 C6 -177.6(4) . . . . ?
C3 C4 C5 C6 2.2(7) . . . . ?
C2 C1 C6 C5 -1.0(6) . . . . ?
Te1 C1 C6 C5 177.5(3) . . . . ?
C4 C5 C6 C1 -0.9(6) . . . . ?
O6 Te2 C8 C13 -100.4(4) . . . . ?
C23 Te2 C8 C13 -10.2(4) . . . . ?
O3 Te2 C8 C13 68.8(4) . . . . ?
O6 Te2 C8 C9 83.6(3) . . . . ?
C23 Te2 C8 C9 173.9(3) . . . . ?
O3 Te2 C8 C9 -107.2(3) . . . . ?
C13 C8 C9 C10 0.5(7) . . . . ?
Te2 C8 C9 C10 176.6(3) . . . . ?
C8 C9 C10 C11 -1.2(7) . . . . ?
C14 O2 C11 C12 -174.7(4) . . . . ?
C14 O2 C11 C10 4.6(6) . . . . ?
C9 C10 C11 O2 -178.0(4) . . . . ?
C9 C10 C11 C12 1.3(7) . . . . ?
O2 C11 C12 C13 178.6(4) . . . . ?
C10 C11 C12 C13 -0.7(7) . . . . ?
C9 C8 C13 C12 0.1(7) . . . . ?
Te2 C8 C13 C12 -175.7(3) . . . . ?
C11 C12 C13 C8 0.0(7) . . . . ?
O3 P1 C16 C15 126.5(5) . . . . ?
O4 P1 C16 C15 -9.5(5) . . . . ?
C21 P1 C16 C15 -120.1(5) . . . . ?
O3 P1 C16 C18A -96.1(5) . . . . ?
O4 P1 C16 C18A 128.0(5) . . . . ?
C21 P1 C16 C18A 17.3(5) . . . . ?
O3 P1 C16 C17 -16.2(5) . . . . ?
O4 P1 C16 C17 -152.2(4) . . . . ?
C21 P1 C16 C17 97.2(4) . . . . ?
O3 P1 C16 C18 -129.0(3) . . . . ?
O4 P1 C16 C18 95.0(3) . . . . ?
C21 P1 C16 C18 -15.6(3) . . . . ?
O3 P1 C16 C17A 18.4(6) . . . . ?
O4 P1 C16 C17A -117.6(6) . . . . ?
C21 P1 C16 C17A 131.8(6) . . . . ?
C15 C16 C18 C19 -96.4(6) . . . . ?
C18A C16 C18 C19 51.6(9) . . . . ?
C17 C16 C18 C19 34.5(7) . . . . ?
C17A C16 C18 C19 16.8(12) . . . . ?
P1 C16 C18 C19 146.6(5) . . . . ?
C15 C16 C18 C21 135.4(5) . . . . ?
C18A C16 C18 C21 -76.6(9) . . . . ?
C17 C16 C18 C21 -93.6(5) . . . . ?
C17A C16 C18 C21 -111.4(9) . . . . ?
P1 C16 C18 C21 18.5(4) . . . . ?
C15 C16 C18A C19 -18.7(14) . . . . ?
C17 C16 C18A C19 102.4(10) . . . . ?
C18 C16 C18A C19 -61.7(10) . . . . ?
C17A C16 C18A C19 95.6(11) . . . . ?
P1 C16 C18A C19 -145.5(9) . . . . ?
C15 C16 C18A C21 107.8(8) . . . . ?
C17 C16 C18A C21 -131.1(6) . . . . ?
C18 C16 C18A C21 64.8(8) . . . . ?
C17A C16 C18A C21 -137.8(7) . . . . ?
P1 C16 C18A C21 -19.0(5) . . . . ?
C16 C18A C19 C18 64.0(10) . . . . ?
C21 C18A C19 C18 -55.6(8) . . . . ?
C21 C18 C19 C18A 67.4(9) . . . . ?
C16 C18 C19 C18A -50.2(9) . . . . ?
C19 C18 C21 C22 -27.9(8) . . . . ?
C16 C18 C21 C22 99.2(5) . . . . ?
C19 C18 C21 C20 97.4(6) . . . . ?
C16 C18 C21 C20 -135.5(4) . . . . ?
C19 C18 C21 C18A -61.6(9) . . . . ?
C16 C18 C21 C18A 65.4(8) . . . . ?
C19 C18 C21 P1 -145.4(5) . . . . ?
C16 C18 C21 P1 -18.4(4) . . . . ?
C19 C18A C21 C22 -93.2(8) . . . . ?
C16 C18A C21 C22 132.2(6) . . . . ?
C19 C18A C21 C20 31.6(11) . . . . ?
C16 C18A C21 C20 -103.1(7) . . . . ?
C19 C18A C21 C18 59.6(9) . . . . ?
C16 C18A C21 C18 -75.1(9) . . . . ?
C19 C18A C21 P1 153.7(8) . . . . ?
C16 C18A C21 P1 19.0(5) . . . . ?
O3 P1 C21 C22 2.7(4) . . . . ?
O4 P1 C21 C22 136.8(4) . . . . ?
C16 P1 C21 C22 -111.5(4) . . . . ?
O3 P1 C21 C20 -126.3(4) . . . . ?
O4 P1 C21 C20 7.8(5) . . . . ?
C16 P1 C21 C20 119.5(4) . . . . ?
O3 P1 C21 C18 130.3(3) . . . . ?
O4 P1 C21 C18 -95.5(3) . . . . ?
C16 P1 C21 C18 16.1(3) . . . . ?
O3 P1 C21 C18A 98.5(5) . . . . ?
O4 P1 C21 C18A -127.4(5) . . . . ?
C16 P1 C21 C18A -15.7(5) . . . . ?
O6 Te2 C23 C29 36.8(3) . . . . ?
C8 Te2 C23 C29 -53.2(4) . . . . ?
O3 Te2 C23 C29 -134.6(4) . . . . ?
O6 Te2 C23 C24 -136.6(3) . . . . ?
C8 Te2 C23 C24 133.4(3) . . . . ?
O3 Te2 C23 C24 52.1(3) . . . . ?
C29 C23 C24 C25 2.1(7) . . . . ?
Te2 C23 C24 C25 175.6(3) . . . . ?
C23 C24 C25 C26 0.1(7) . . . . ?
C27 O5 C26 C28 -0.9(6) . . . . ?
C27 O5 C26 C25 178.7(4) . . . . ?
C24 C25 C26 O5 179.3(4) . . . . ?
C24 C25 C26 C28 -1.1(7) . . . . ?
O5 C26 C28 C29 179.5(4) . . . . ?
C25 C26 C28 C29 -0.1(6) . . . . ?
C24 C23 C29 C28 -3.3(6) . . . . ?
Te2 C23 C29 C28 -176.4(3) . . . . ?
C26 C28 C29 C23 2.3(6) . . . . ?
O6 Te1 C30 C36 -130.8(4) . . . . ?
C1 Te1 C30 C36 -42.7(4) . . . . ?
O4 Te1 C30 C36 40.6(4) 2_667 . . . ?
O6 Te1 C30 C31 46.3(3) . . . . ?
C1 Te1 C30 C31 134.4(3) . . . . ?
O4 Te1 C30 C31 -142.3(3) 2_667 . . . ?
C36 C30 C31 C32 1.5(6) . . . . ?
Te1 C30 C31 C32 -175.8(3) . . . . ?
C30 C31 C32 C33 1.2(6) . . . . ?
C34 O7 C33 C35 11.0(6) . . . . ?
C34 O7 C33 C32 -169.3(4) . . . . ?
C31 C32 C33 O7 177.8(4) . . . . ?
C31 C32 C33 C35 -2.5(6) . . . . ?
O7 C33 C35 C36 -179.2(4) . . . . ?
C32 C33 C35 C36 1.1(7) . . . . ?
C33 C35 C36 C30 1.5(7) . . . . ?
C31 C30 C36 C35 -2.8(7) . . . . ?
Te1 C30 C36 C35 174.2(3) . . . . ?
C39 C37 C38 C39 -2.6(9) 2_575 . . . ?
C37 C38 C39 C37 2.6(9) . . . 2_575 ?
